data_7108620
loop_
_publ_author_name
'Chris S. Hawes'
'Ravichandar Babarao'
'Matthew R. Hill'
'Keith F. White'
'Brendan F. Abrahams'
'Paul E. Kruger'

_publ_section_title
;
 Hysteretic carbon dioxide sorption in a novel
 copper(II)-indazole-carboxylate porous coordination polymer
;
_journal_name_full Chem.Commun.
_journal_page_first 11558
_journal_paper_doi 10.1039/c2cc37453f
_journal_volume 48
_journal_year 2012
_chemical_formula_moiety 'C16 H10 Cu N4 O4'
_chemical_formula_sum 'C16 H10 Cu N4 O4'
_chemical_formula_weight 385.82
_chemical_name_systematic
;
?
;
_space_group_crystal_system trigonal
_space_group_IT_number 148
_space_group_name_Hall '-R 3'
_space_group_name_H-M_alt 'R -3'
_symmetry_space_group_name_Hall '-R 3'
_symmetry_space_group_name_H-M 'R -3 :H'
_atom_sites_solution_hydrogens geom
_atom_sites_solution_primary direct
_atom_sites_solution_secondary difmap
_audit_creation_date 2012-06-11
_audit_creation_method
;
Olex2 1.1
(compiled Nov 1 2011 20:42:30, GUI svn.r3906)
;
_cell_angle_alpha 90.00
_cell_angle_beta 90.00
_cell_angle_gamma 120.00
_cell_formula_units_Z 9
_cell_length_a 33.6966(8)
_cell_length_b 33.6966(8)
_cell_length_c 4.78817(13)
_cell_measurement_reflns_used 6002
_cell_measurement_temperature 120.0(1)
_cell_measurement_theta_max 73.6333
_cell_measurement_theta_min 2.6204
_cell_volume 4708.4(2)
_computing_cell_refinement
;
CrysAlisPro, Agilent Technologies,
Version 1.171.35.19 (release 27-10-2011 CrysAlis171 .NET)
(compiled Oct 27 2011,15:02:11)
;
_computing_data_collection
;
CrysAlisPro, Agilent Technologies,
Version 1.171.35.19 (release 27-10-2011 CrysAlis171 .NET)
(compiled Oct 27 2011,15:02:11)
;
_computing_data_reduction
;
CrysAlisPro, Agilent Technologies,
Version 1.171.35.19 (release 27-10-2011 CrysAlis171 .NET)
(compiled Oct 27 2011,15:02:11)
;
_computing_molecular_graphics
;
O. V. Dolomanov, L. J. Bourhis, R. J. Gildea, J. A. K. Howard and H. Puschmann,
OLEX2: a complete structure solution, refinement and analysis program.
J. Appl. Cryst. (2009). 42, 339-341.
;
_computing_publication_material
;
O. V. Dolomanov, L. J. Bourhis, R. J. Gildea, J. A. K. Howard and H. Puschmann,
OLEX2: a complete structure solution, refinement and analysis program.
J. Appl. Cryst. (2009). 42, 339-341.
;
_computing_structure_refinement
;
XL, G.M. Sheldrick, Acta Cryst.
(2008). A64, 112-122
;
_computing_structure_solution
;
XS, G.M. Sheldrick, Acta Cryst.
(2008). A64, 112-122
;
_diffrn_ambient_temperature 120.0(1)
_diffrn_detector_area_resol_mean 10.6501
_diffrn_measured_fraction_theta_full 0.991
_diffrn_measured_fraction_theta_max 0.992
_diffrn_measurement_details
;
1 omega -113.00 -64.00 1.0000 2.0000
omega____ theta____ kappa____ phi______ frames
- -40.0313 -149.0000 -77.0000 49

2 omega 17.00 112.00 1.0000 2.0000
omega____ theta____ kappa____ phi______ frames
- 40.0313 37.0000 -60.0000 95

3 omega 105.00 148.00 1.0000 6.0000
omega____ theta____ kappa____ phi______ frames
- 107.7801 61.0000 90.0000 43

4 omega 33.00 97.00 1.0000 6.0000
omega____ theta____ kappa____ phi______ frames
- 107.7801 -45.0000 30.0000 64

5 omega 65.00 92.00 1.0000 6.0000
omega____ theta____ kappa____ phi______ frames
- 107.7801 -45.0000 -150.0000 27

6 omega 152.00 178.00 1.0000 6.0000
omega____ theta____ kappa____ phi______ frames
- 107.7801 61.0000 90.0000 26

7 omega 26.00 106.00 1.0000 6.0000
omega____ theta____ kappa____ phi______ frames
- 107.7801 -94.0000 60.0000 80

8 omega -114.00 -10.00 1.0000 2.0000
omega____ theta____ kappa____ phi______ frames
- -40.0313 -57.0000 90.0000 104

9 omega -49.00 36.00 1.0000 2.0000
omega____ theta____ kappa____ phi______ frames
- -40.0313 37.0000 -120.0000 85

10 omega 80.00 178.00 1.0000 6.0000
omega____ theta____ kappa____ phi______ frames
- 107.7801 45.0000 -30.0000 98

11 omega 94.00 178.00 1.0000 6.0000
omega____ theta____ kappa____ phi______ frames
- 107.7801 125.0000 0.0000 84

12 omega 77.00 178.00 1.0000 6.0000
omega____ theta____ kappa____ phi______ frames
- 107.7801 30.0000 -90.0000 101

13 omega 77.00 178.00 1.0000 6.0000
omega____ theta____ kappa____ phi______ frames
- 107.7801 30.0000 -180.0000 101

14 omega -114.00 -10.00 1.0000 2.0000
omega____ theta____ kappa____ phi______ frames
- -40.0313 -57.0000 -180.0000 104

15 omega 1.00 4.00 1.0000 2.0000
omega____ theta____ kappa____ phi______ frames
- 40.0313 -99.0000 -30.0000 3
;
_diffrn_measurement_device_type 'SuperNova, Dual, Cu at zero, Atlas'
_diffrn_measurement_method '\w scans'
_diffrn_orient_matrix_UB_11 -0.0300942000
_diffrn_orient_matrix_UB_12 -0.0368139000
_diffrn_orient_matrix_UB_13 0.2154899000
_diffrn_orient_matrix_UB_21 0.0137413000
_diffrn_orient_matrix_UB_22 -0.0332648000
_diffrn_orient_matrix_UB_23 -0.1294016000
_diffrn_orient_matrix_UB_31 0.0411302000
_diffrn_orient_matrix_UB_32 0.0180305000
_diffrn_orient_matrix_UB_33 0.2008455000
_diffrn_radiation_monochromator mirror
_diffrn_radiation_type 'Cu K\a'
_diffrn_radiation_wavelength 1.5418
_diffrn_reflns_av_R_equivalents 0.0221
_diffrn_reflns_av_unetI/netI 0.0150
_diffrn_reflns_limit_h_max 41
_diffrn_reflns_limit_h_min -40
_diffrn_reflns_limit_k_max 41
_diffrn_reflns_limit_k_min -41
_diffrn_reflns_limit_l_max 5
_diffrn_reflns_limit_l_min -5
_diffrn_reflns_number 9622
_diffrn_reflns_theta_full 73.80
_diffrn_reflns_theta_max 73.80
_diffrn_reflns_theta_min 2.62
_diffrn_source 'SuperNova (Cu) X-ray Source'
_diffrn_source_current n/a
_diffrn_source_voltage n/a
_exptl_absorpt_coefficient_mu 1.686
_exptl_absorpt_correction_T_max 1.00000
_exptl_absorpt_correction_T_min 0.87267
_exptl_absorpt_correction_type multi-scan
_exptl_absorpt_process_details
;
CrysAlisPro, Agilent Technologies,
Version 1.171.35.19 (release 27-10-2011 CrysAlis171 .NET)
(compiled Oct 27 2011,15:02:11)
Empirical absorption correction using spherical harmonics,
implemented in SCALE3 ABSPACK scaling algorithm.
;
_exptl_crystal_colour purple
_exptl_crystal_density_diffrn 1.225
_exptl_crystal_density_method 'not measured'
_exptl_crystal_description rod
_exptl_crystal_F_000 1755
_exptl_crystal_size_max 0.12
_exptl_crystal_size_mid 0.11
_exptl_crystal_size_min 0.08
_refine_diff_density_max 0.467
_refine_diff_density_min -0.320
_refine_diff_density_rms 0.052
_refine_ls_extinction_method none
_refine_ls_goodness_of_fit_ref 1.052
_refine_ls_hydrogen_treatment mixed
_refine_ls_matrix_type full
_refine_ls_number_parameters 119
_refine_ls_number_reflns 2092
_refine_ls_number_restraints 1
_refine_ls_restrained_S_all 1.051
_refine_ls_R_factor_all 0.0284
_refine_ls_R_factor_gt 0.0265
_refine_ls_shift/su_max 0.001
_refine_ls_shift/su_mean 0.000
_refine_ls_structure_factor_coef Fsqd
_refine_ls_weighting_details 'calc w=1/[\s^2^(Fo^2^)+(0.0349P)^2^+8.2019P] where P=(Fo^2^+2Fc^2^)/3'
_refine_ls_weighting_scheme calc
_refine_ls_wR_factor_gt 0.0697
_refine_ls_wR_factor_ref 0.0711
_reflns_number_gt 1969
_reflns_number_total 2092
_reflns_threshold_expression >2sigma(I)
_cod_data_source_file c2cc37453f.txt
_cod_data_source_block 2
_cod_database_code 7108620
_reflns_odcompleteness_completeness 99.95
_reflns_odcompleteness_iscentric 1
_reflns_odcompleteness_theta 66.97

loop_
_space_group_symop_id
_space_group_symop_operation_xyz
1 'x, y, z'
2 '-y, x-y, z'
3 '-x+y, -x, z'
4 'x+2/3, y+1/3, z+1/3'
5 '-y+2/3, x-y+1/3, z+1/3'
6 '-x+y+2/3, -x+1/3, z+1/3'
7 'x+1/3, y+2/3, z+2/3'
8 '-y+1/3, x-y+2/3, z+2/3'
9 '-x+y+1/3, -x+2/3, z+2/3'
10 '-x, -y, -z'
11 'y, -x+y, -z'
12 'x-y, x, -z'
13 '-x+2/3, -y+1/3, -z+1/3'
14 'y+2/3, -x+y+1/3, -z+1/3'
15 'x-y+2/3, x+1/3, -z+1/3'
16 '-x+1/3, -y+2/3, -z+2/3'
17 'y+1/3, -x+y+2/3, -z+2/3'
18 'x-y+1/3, x+2/3, -z+2/3'

loop_
_atom_site_label
_atom_site_type_symbol
_atom_site_fract_x
_atom_site_fract_y
_atom_site_fract_z
_atom_site_U_iso_or_equiv
_atom_site_adp_type
_atom_site_occupancy
_atom_site_symmetry_multiplicity
_atom_site_calc_flag
_atom_site_refinement_flags
Cu1 Cu 0.5000 0.5000 1.0000 0.01367(10) Uani 1 2 d S
O12 O 0.56096(3) 0.52652(3) 1.1660(2) 0.0173(2) Uani 1 1 d .
N3 N 0.49565(4) 0.56175(4) 0.5852(2) 0.0169(2) Uani 1 1 d D
N2 N 0.52159(4) 0.55767(4) 0.7876(2) 0.0161(2) Uani 1 1 d .
O13 O 0.56851(4) 0.48910(4) 0.8057(2) 0.0253(2) Uani 1 1 d .
C10 C 0.55780(5) 0.59865(4) 0.8284(3) 0.0176(3) Uani 1 1 d .
H10 H 0.5815 0.6054 0.9598 0.021 Uiso 1 1 calc R
C8 C 0.58349(5) 0.67857(5) 0.6029(3) 0.0168(3) Uani 1 1 d .
H8 H 0.6107 0.6964 0.7072 0.020 Uiso 1 1 calc R
C4 C 0.51537(5) 0.60549(5) 0.4936(3) 0.0160(3) Uani 1 1 d .
C6 C 0.52843(5) 0.67167(5) 0.2481(3) 0.0209(3) Uani 1 1 d .
H6 H 0.5199 0.6864 0.1109 0.025 Uiso 1 1 calc R
C9 C 0.55609(5) 0.63100(5) 0.6472(3) 0.0158(3) Uani 1 1 d .
C11 C 0.58474(5) 0.51574(4) 1.0065(3) 0.0180(3) Uani 1 1 d .
C7 C 0.56931(5) 0.69828(4) 0.4025(3) 0.0170(3) Uani 1 1 d .
C5 C 0.50081(5) 0.62553(5) 0.2897(3) 0.0210(3) Uani 1 1 d .
H5 H 0.4733 0.6080 0.1866 0.025 Uiso 1 1 calc R
H3 H 0.4721(6) 0.5387(6) 0.519(4) 0.031(5) Uiso 1 1 d D

loop_
_atom_site_aniso_label
_atom_site_aniso_U_11
_atom_site_aniso_U_22
_atom_site_aniso_U_33
_atom_site_aniso_U_23
_atom_site_aniso_U_13
_atom_site_aniso_U_12
Cu1 0.00854(15) 0.00812(15) 0.02038(17) 0.00337(10) -0.00410(10) 0.00119(11)
O12 0.0098(4) 0.0127(4) 0.0254(5) 0.0038(4) -0.0046(4) 0.0025(4)
N3 0.0145(5) 0.0109(5) 0.0206(6) 0.0019(4) -0.0065(4) 0.0030(5)
N2 0.0129(5) 0.0119(5) 0.0202(6) 0.0031(4) -0.0041(4) 0.0039(4)
O13 0.0181(5) 0.0232(5) 0.0274(6) -0.0044(4) -0.0102(4) 0.0049(4)
C10 0.0143(6) 0.0107(6) 0.0227(7) 0.0035(5) -0.0045(5) 0.0025(5)
C8 0.0161(6) 0.0113(6) 0.0208(7) 0.0017(5) 0.0006(5) 0.0051(5)
C4 0.0158(6) 0.0130(6) 0.0176(7) 0.0018(5) -0.0008(5) 0.0059(5)
C6 0.0247(7) 0.0191(7) 0.0216(7) 0.0065(5) -0.0003(6) 0.0129(6)
C9 0.0144(6) 0.0125(6) 0.0184(7) 0.0022(5) -0.0009(5) 0.0052(5)
C11 0.0139(6) 0.0121(6) 0.0219(7) 0.0046(5) -0.0058(5) 0.0020(5)
C7 0.0193(7) 0.0124(6) 0.0199(7) 0.0044(5) 0.0058(5) 0.0084(5)
C5 0.0211(7) 0.0183(7) 0.0215(7) 0.0029(5) -0.0053(5) 0.0084(6)

loop_
_atom_type_symbol
_atom_type_description
_atom_type_scat_dispersion_real
_atom_type_scat_dispersion_imag
_atom_type_scat_source
C C 0.0181 0.0091 'International Tables Vol C Tables 4.2.6.8 and 6.1.1.4'
H H 0.0000 0.0000 'International Tables Vol C Tables 4.2.6.8 and 6.1.1.4'
Cu Cu -1.9646 0.5888 'International Tables Vol C Tables 4.2.6.8 and 6.1.1.4'
N N 0.0311 0.0180 'International Tables Vol C Tables 4.2.6.8 and 6.1.1.4'
O O 0.0492 0.0322 'International Tables Vol C Tables 4.2.6.8 and 6.1.1.4'

loop_
_geom_angle_atom_site_label_1
_geom_angle_atom_site_label_2
_geom_angle_atom_site_label_3
_geom_angle
_geom_angle_site_symmetry_1
_geom_angle_site_symmetry_3
O12 Cu1 O12 180.0 10_667 .
O12 Cu1 N2 88.50(4) . .
O12 Cu1 N2 91.50(4) 10_667 .
O12 Cu1 N2 91.50(4) . 10_667
O12 Cu1 N2 88.50(4) 10_667 10_667
N2 Cu1 N2 180.00(10) . 10_667
C11 O12 Cu1 106.90(8) . .
N2 N3 H3 122.2(14) . .
C4 N3 N2 110.60(11) . .
C4 N3 H3 126.9(14) . .
N3 N2 Cu1 121.77(9) . .
C10 N2 Cu1 130.00(9) . .
C10 N2 N3 107.73(11) . .
N2 C10 H10 125.0 . .
N2 C10 C9 109.98(12) . .
C9 C10 H10 125.0 . .
C9 C8 H8 121.2 . .
C7 C8 H8 121.2 . .
C7 C8 C9 117.65(13) . .
N3 C4 C9 107.09(12) . .
N3 C4 C5 130.47(13) . .
C5 C4 C9 122.43(13) . .
C7 C6 H6 118.8 . .
C5 C6 H6 118.8 . .
C5 C6 C7 122.38(13) . .
C8 C9 C10 135.36(13) . .
C4 C9 C10 104.61(12) . .
C4 C9 C8 120.00(12) . .
O12 C11 C7 116.88(12) . 8_655
O13 C11 O12 123.66(13) . .
O13 C11 C7 119.46(13) . 8_655
C8 C7 C6 121.20(12) . .
C8 C7 C11 120.25(13) . 6_564
C6 C7 C11 118.55(12) . 6_564
C4 C5 H5 121.8 . .
C6 C5 C4 116.33(13) . .
C6 C5 H5 121.8 . .

loop_
_geom_bond_atom_site_label_1
_geom_bond_atom_site_label_2
_geom_bond_distance
_geom_bond_site_symmetry_2
Cu1 O12 1.9531(9) 10_667
Cu1 O12 1.9531(9) .
Cu1 N2 1.9815(11) .
Cu1 N2 1.9816(11) 10_667
O12 C11 1.2839(19) .
N3 N2 1.3570(16) .
N3 C4 1.3517(17) .
N3 H3 0.847(15) .
N2 C10 1.3225(18) .
O13 C11 1.2405(18) .
C10 H10 0.9500 .
C10 C9 1.4168(18) .
C8 H8 0.9500 .
C8 C9 1.4096(18) .
C8 C7 1.3811(19) .
C4 C9 1.4082(19) .
C4 C5 1.4074(19) .
C6 H6 0.9500 .
C6 C7 1.419(2) .
C6 C5 1.370(2) .
C11 C7 1.5024(18) 8_655
C7 C11 1.5024(18) 6_564
C5 H5 0.9500 .

loop_
_geom_hbond_atom_site_label_D
_geom_hbond_atom_site_label_H
_geom_hbond_atom_site_label_A
_geom_hbond_distance_DH
_geom_hbond_distance_HA
_geom_hbond_distance_DA
_geom_hbond_angle_DHA
_geom_hbond_site_symmetry_A
N3 H3 O13 0.847(15) 1.970(17) 2.7219(15) 147.3(18) 10_666

loop_
_geom_torsion_atom_site_label_1
_geom_torsion_atom_site_label_2
_geom_torsion_atom_site_label_3
_geom_torsion_atom_site_label_4
_geom_torsion
_geom_torsion_site_symmetry_1
_geom_torsion_site_symmetry_4
Cu1 O12 C11 O13 -7.20(16) . .
Cu1 O12 C11 C7 171.86(9) . 8_655
Cu1 N2 C10 C9 -172.08(10) . .
O12 Cu1 O12 C11 9(8) 10_667 .
O12 Cu1 N2 N3 171.89(11) . .
O12 Cu1 N2 N3 -8.11(11) 10_667 .
O12 Cu1 N2 C10 162.74(13) 10_667 .
O12 Cu1 N2 C10 -17.26(13) . .
N3 N2 C10 C9 -0.24(17) . .
N3 C4 C9 C10 0.28(16) . .
N3 C4 C9 C8 -177.96(13) . .
N3 C4 C5 C6 178.71(15) . .
N2 Cu1 O12 C11 89.72(9) 10_667 .
N2 Cu1 O12 C11 -90.28(9) . .
N2 Cu1 N2 N3 -6(25) 10_667 .
N2 Cu1 N2 C10 165(25) 10_667 .
N2 N3 C4 C9 -0.45(16) . .
N2 N3 C4 C5 -179.52(15) . .
N2 C10 C9 C8 177.81(15) . .
N2 C10 C9 C4 -0.03(17) . .
C4 N3 N2 Cu1 173.09(9) . .
C4 N3 N2 C10 0.43(16) . .
C9 C8 C7 C6 0.5(2) . .
C9 C8 C7 C11 -178.35(12) . 6_564
C9 C4 C5 C6 -0.2(2) . .
C7 C8 C9 C10 -178.86(16) . .
C7 C8 C9 C4 -1.3(2) . .
C7 C6 C5 C4 -0.6(2) . .
C5 C4 C9 C10 179.45(14) . .
C5 C4 C9 C8 1.2(2) . .
C5 C6 C7 C8 0.5(2) . .
C5 C6 C7 C11 179.34(14) . 6_564
